data_2208911
loop_
_publ_author_name
'Cheng, Kui'
'Zhu, Hai-Liang'
'Liu, Jing-Jing'
'Gao, Meng'
'Zeng, Jun-He'

_publ_section_title
;
 2-(1-Naphthyliminomethyl)phenol
;
_journal_coeditor_code HK2028
_journal_issue 5
_journal_name_full 'Acta Crystallographica Section E'
_journal_page_first o1932
_journal_page_last o1933
_journal_paper_doi 10.1107/S1600536806013341
_journal_volume 62
_journal_year 2006
_chemical_formula_iupac 'C17 H13 N O'
_chemical_formula_moiety 'C17 H13 N O'
_chemical_formula_sum 'C17 H13 N O'
_chemical_formula_weight 247.28
_chemical_name_systematic
;
2-(1-Naphthyliminomethyl)phenol
;
_space_group_IT_number 61
_symmetry_cell_setting orthorhombic
_symmetry_space_group_name_Hall '-P 2ac 2ab'
_symmetry_space_group_name_H-M 'P b c a'
_atom_sites_solution_hydrogens geom
_atom_sites_solution_primary direct
_atom_sites_solution_secondary difmap
_audit_creation_method SHELXL-97
_cell_angle_alpha 90.00
_cell_angle_beta 90.00
_cell_angle_gamma 90.00
_cell_formula_units_Z 8
_cell_length_a 10.5820(7)
_cell_length_b 12.5388(9)
_cell_length_c 19.4250(13)
_cell_measurement_reflns_used 3480
_cell_measurement_temperature 292(2)
_cell_measurement_theta_max 26.81
_cell_measurement_theta_min 1.56
_cell_volume 2577.4(3)
_computing_cell_refinement SMART
_computing_data_collection 'SMART (Siemens, 1996)'
_computing_data_reduction 'SAINT (Siemens, 1996)'
_computing_molecular_graphics 'SHELXTL (Sheldrick, 1997b)'
_computing_publication_material SHELXTL
_computing_structure_refinement 'SHELXL97 (Sheldrick, 1997a)'
_computing_structure_solution 'SHELXS97 (Sheldrick, 1997a)'
_diffrn_ambient_temperature 292(2)
_diffrn_measured_fraction_theta_full 1.000
_diffrn_measured_fraction_theta_max 1.000
_diffrn_measurement_device_type 'Bruker SMART CCD area-detector'
_diffrn_measurement_method \w
_diffrn_radiation_monochromator graphite
_diffrn_radiation_source 'fine-focus sealed tube'
_diffrn_radiation_type MoK\a
_diffrn_radiation_wavelength 0.71073
_diffrn_reflns_av_R_equivalents 0.0458
_diffrn_reflns_av_sigmaI/netI 0.0209
_diffrn_reflns_limit_h_max 13
_diffrn_reflns_limit_h_min -13
_diffrn_reflns_limit_k_max 15
_diffrn_reflns_limit_k_min -16
_diffrn_reflns_limit_l_max 24
_diffrn_reflns_limit_l_min -24
_diffrn_reflns_number 22572
_diffrn_reflns_theta_full 27.00
_diffrn_reflns_theta_max 27.00
_diffrn_reflns_theta_min 2.10
_diffrn_standards_decay_% 0
_diffrn_standards_number 0
_exptl_absorpt_coefficient_mu 0.079
_exptl_absorpt_correction_T_max 0.975
_exptl_absorpt_correction_T_min 0.965
_exptl_absorpt_correction_type multi-scan
_exptl_absorpt_process_details '(SADABS; Sheldrick, 1996)'
_exptl_crystal_colour red
_exptl_crystal_density_diffrn 1.275
_exptl_crystal_density_method 'not measured'
_exptl_crystal_description block
_exptl_crystal_F_000 1040
_exptl_crystal_size_max 0.40
_exptl_crystal_size_mid 0.35
_exptl_crystal_size_min 0.30
_refine_diff_density_max 0.215
_refine_diff_density_min -0.160
_refine_ls_extinction_method none
_refine_ls_goodness_of_fit_ref 1.041
_refine_ls_hydrogen_treatment constr
_refine_ls_matrix_type full
_refine_ls_number_parameters 173
_refine_ls_number_reflns 2818
_refine_ls_number_restraints 0
_refine_ls_restrained_S_all 1.041
_refine_ls_R_factor_all 0.0564
_refine_ls_R_factor_gt 0.0459
_refine_ls_shift/su_max 0.000
_refine_ls_shift/su_mean 0.000
_refine_ls_structure_factor_coef Fsqd
_refine_ls_weighting_details 'calc w=1/[\s^2^(Fo^2^)+(0.066P)^2^+0.3644P] where P=(Fo^2^+2Fc^2^)/3'
_refine_ls_weighting_scheme calc
_refine_ls_wR_factor_gt 0.1234
_refine_ls_wR_factor_ref 0.1303
_reflns_number_gt 2239
_reflns_number_total 2818
_reflns_threshold_expression I>2\s(I)
_cod_data_source_file hk2028.cif
_cod_data_source_block I
_cod_depositor_comments
;
The following automatic conversions were performed:
'_symmetry_cell_setting' value 'Orthorhombic' changed to 'orthorhombic'
according to '/home/saulius/struct/CIF-dictionaries/cif_core.dic'
dictionary named 'cif_core.dic' version 2.4.1 from 2010-06-29.

Automatic conversion script
Id: cif_fix_enum 1527 2010-12-29 10:47:43Z saulius 

The following automatic conversions were performed:

'_symmetry_cell_setting' value 'Orthorhombic' changed to
'orthorhombic' according to
/home/saulius/struct/CIF-dictionaries/cif_core.dic dictionary named
'cif_core.dic' version 2.4.1 from 2010-06-29.

Automatic conversion script
Id: cif_fix_values 1715 2011-07-08 13:25:40Z adriana 
;
_cod_database_code 2208911
_cod_database_fobs_code 2208911

loop_
_symmetry_equiv_pos_as_xyz
'x, y, z'
'-x+1/2, -y, z+1/2'
'-x, y+1/2, -z+1/2'
'x+1/2, -y+1/2, -z'
'-x, -y, -z'
'x-1/2, y, -z-1/2'
'x, -y-1/2, z-1/2'
'-x-1/2, y-1/2, z'

loop_
_atom_site_type_symbol
_atom_site_label
_atom_site_fract_x
_atom_site_fract_y
_atom_site_fract_z
_atom_site_U_iso_or_equiv
_atom_site_adp_type
_atom_site_calc_flag
_atom_site_refinement_flags
_atom_site_occupancy
O O1 0.15086(10) 0.83333(11) 0.08997(6) 0.0753(4) Uani d . 1
H H1 0.1452 0.8654 0.1266 0.113 Uiso calc R 1
N N1 0.03958(11) 0.94202(10) 0.18752(6) 0.0590(3) Uani d . 1
C C1 -0.05602(13) 0.95021(11) 0.14818(7) 0.0526(3) Uani d . 1
H H1A -0.1279 0.9844 0.1646 0.063 Uiso calc R 1
C C2 -0.05686(13) 0.90806(10) 0.07865(7) 0.0477(3) Uani d . 1
C C3 -0.16332(14) 0.92152(12) 0.03719(7) 0.0559(4) Uani d . 1
H H3 -0.2308 0.9617 0.0535 0.067 Uiso calc R 1
C C4 -0.17047(15) 0.87657(13) -0.02723(8) 0.0609(4) Uani d . 1
H H4 -0.2417 0.8868 -0.0545 0.073 Uiso calc R 1
C C5 -0.07124(16) 0.81655(12) -0.05076(7) 0.0617(4) Uani d . 1
H H5 -0.0763 0.7852 -0.0941 0.074 Uiso calc R 1
C C6 0.03551(15) 0.80171(13) -0.01173(8) 0.0609(4) Uani d . 1
H H6 0.1018 0.7606 -0.0286 0.073 Uiso calc R 1
C C7 0.04450(13) 0.84807(11) 0.05306(7) 0.0516(3) Uani d . 1
C C8 0.03089(13) 0.97780(12) 0.25682(7) 0.0533(4) Uani d . 1
C C9 -0.05071(14) 0.93193(13) 0.30227(8) 0.0613(4) Uani d . 1
H H9 -0.1038 0.8774 0.2875 0.074 Uiso calc R 1
C C10 -0.05569(14) 0.96593(14) 0.37130(8) 0.0643(4) Uani d . 1
H H10 -0.1117 0.9337 0.4017 0.077 Uiso calc R 1
C C11 0.02097(14) 1.04562(13) 0.39367(7) 0.0590(4) Uani d . 1
H H11 0.0164 1.0681 0.4392 0.071 Uiso calc R 1
C C12 0.18948(15) 1.17707(13) 0.36944(8) 0.0619(4) Uani d . 1
H H12 0.1860 1.2006 0.4148 0.074 Uiso calc R 1
C C13 0.27268(16) 1.22271(14) 0.32563(9) 0.0701(4) Uani d . 1
H H13 0.3257 1.2768 0.3411 0.084 Uiso calc R 1
C C14 0.27950(16) 1.18900(14) 0.25688(9) 0.0679(4) Uani d . 1
H H14 0.3372 1.2206 0.2271 0.081 Uiso calc R 1
C C15 0.20169(14) 1.11000(12) 0.23350(7) 0.0575(4) Uani d . 1
H H15 0.2063 1.0887 0.1877 0.069 Uiso calc R 1
C C16 0.11386(12) 1.05997(11) 0.27840(6) 0.0484(3) Uani d . 1
C C17 0.10789(13) 1.09476(11) 0.34799(7) 0.0505(3) Uani d . 1

loop_
_atom_site_aniso_label
_atom_site_aniso_U_11
_atom_site_aniso_U_22
_atom_site_aniso_U_33
_atom_site_aniso_U_12
_atom_site_aniso_U_13
_atom_site_aniso_U_23
O1 0.0546(6) 0.1011(9) 0.0703(7) 0.0196(6) -0.0093(5) -0.0216(6)
N1 0.0575(7) 0.0654(8) 0.0541(7) 0.0080(6) -0.0084(5) -0.0142(6)
C1 0.0524(7) 0.0500(8) 0.0555(8) 0.0068(6) -0.0040(6) -0.0074(6)
C2 0.0511(7) 0.0430(7) 0.0490(7) -0.0008(5) -0.0032(6) -0.0026(5)
C3 0.0547(8) 0.0556(8) 0.0574(8) 0.0070(6) -0.0055(6) -0.0004(6)
C4 0.0650(9) 0.0632(9) 0.0547(8) -0.0037(7) -0.0147(7) 0.0023(7)
C5 0.0809(10) 0.0596(9) 0.0446(7) -0.0059(8) -0.0039(7) -0.0044(6)
C6 0.0659(9) 0.0617(9) 0.0553(8) 0.0030(7) 0.0086(7) -0.0068(7)
C7 0.0502(7) 0.0529(8) 0.0519(7) -0.0007(6) -0.0010(6) -0.0028(6)
C8 0.0513(8) 0.0562(8) 0.0523(7) 0.0123(6) -0.0069(6) -0.0082(6)
C9 0.0559(8) 0.0606(9) 0.0675(9) -0.0010(7) -0.0059(7) -0.0065(7)
C10 0.0560(8) 0.0725(10) 0.0643(9) 0.0021(7) 0.0057(7) 0.0038(8)
C11 0.0592(8) 0.0699(10) 0.0480(7) 0.0113(7) -0.0004(6) -0.0060(7)
C12 0.0645(9) 0.0605(9) 0.0607(9) 0.0057(7) -0.0075(7) -0.0113(7)
C13 0.0718(10) 0.0607(10) 0.0777(11) -0.0052(8) -0.0092(8) -0.0047(8)
C14 0.0656(9) 0.0662(10) 0.0718(10) -0.0025(8) 0.0002(8) 0.0134(8)
C15 0.0603(8) 0.0632(9) 0.0489(8) 0.0108(7) -0.0026(6) 0.0023(6)
C16 0.0477(7) 0.0509(7) 0.0464(7) 0.0132(6) -0.0066(5) -0.0020(6)
C17 0.0498(7) 0.0525(8) 0.0491(7) 0.0128(6) -0.0063(6) -0.0049(6)

loop_
_atom_type_symbol
_atom_type_description
_atom_type_scat_dispersion_real
_atom_type_scat_dispersion_imag
_atom_type_scat_source
C C 0.0033 0.0016 'International Tables Vol C Tables 4.2.6.8 and 6.1.1.4'
H H 0.0000 0.0000 'International Tables Vol C Tables 4.2.6.8 and 6.1.1.4'
N N 0.0061 0.0033 'International Tables Vol C Tables 4.2.6.8 and 6.1.1.4'
O O 0.0106 0.0060 'International Tables Vol C Tables 4.2.6.8 and 6.1.1.4'

loop_
_geom_angle_atom_site_label_1
_geom_angle_atom_site_label_2
_geom_angle_atom_site_label_3
_geom_angle
_geom_angle_publ_flag
C7 O1 H1 109.5 ?
C1 N1 C8 119.47(12) yes
N1 C1 C2 122.34(13) yes
N1 C1 H1A 118.8 ?
C2 C1 H1A 118.8 ?
C3 C2 C7 118.57(12) ?
C3 C2 C1 119.90(13) ?
C7 C2 C1 121.42(12) ?
C4 C3 C2 121.36(14) ?
C4 C3 H3 119.3 ?
C2 C3 H3 119.3 ?
C5 C4 C3 119.12(14) ?
C5 C4 H4 120.4 ?
C3 C4 H4 120.4 ?
C4 C5 C6 121.37(14) ?
C4 C5 H5 119.3 ?
C6 C5 H5 119.3 ?
C5 C6 C7 119.98(14) ?
C5 C6 H6 120.0 ?
C7 C6 H6 120.0 ?
O1 C7 C6 118.81(13) yes
O1 C7 C2 121.62(12) yes
C6 C7 C2 119.57(13) ?
C9 C8 C16 120.53(13) ?
C9 C8 N1 121.42(14) yes
C16 C8 N1 117.99(13) yes
C8 C9 C10 120.87(15) ?
C8 C9 H9 119.6 ?
C10 C9 H9 119.6 ?
C11 C10 C9 120.34(15) ?
C11 C10 H10 119.8 ?
C9 C10 H10 119.8 ?
C10 C11 C17 120.43(14) ?
C10 C11 H11 119.8 ?
C17 C11 H11 119.8 ?
C13 C12 C17 121.54(15) ?
C13 C12 H12 119.2 ?
C17 C12 H12 119.2 ?
C12 C13 C14 120.36(16) ?
C12 C13 H13 119.8 ?
C14 C13 H13 119.8 ?
C15 C14 C13 120.27(15) ?
C15 C14 H14 119.9 ?
C13 C14 H14 119.9 ?
C14 C15 C16 120.70(13) ?
C14 C15 H15 119.6 ?
C16 C15 H15 119.6 ?
C8 C16 C15 123.01(12) ?
C8 C16 C17 118.47(13) ?
C15 C16 C17 118.51(13) ?
C12 C17 C11 122.04(13) ?
C12 C17 C16 118.61(13) ?
C11 C17 C16 119.35(13) ?

loop_
_geom_bond_atom_site_label_1
_geom_bond_atom_site_label_2
_geom_bond_distance
_geom_bond_publ_flag
O1 C7 1.3473(16) yes
O1 H1 0.8200 ?
N1 C1 1.2720(17) yes
N1 C8 1.4219(18) yes
C1 C2 1.4504(18) yes
C1 H1A 0.9300 ?
C2 C3 1.3951(19) ?
C2 C7 1.4012(19) ?
C3 C4 1.374(2) ?
C3 H3 0.9300 ?
C4 C5 1.370(2) ?
C4 H4 0.9300 ?
C5 C6 1.373(2) ?
C5 H5 0.9300 ?
C6 C7 1.389(2) ?
C6 H6 0.9300 ?
C8 C9 1.362(2) ?
C8 C16 1.417(2) ?
C9 C10 1.408(2) ?
C9 H9 0.9300 ?
C10 C11 1.358(2) ?
C10 H10 0.9300 ?
C11 C17 1.419(2) ?
C11 H11 0.9300 ?
C12 C13 1.352(2) ?
C12 C17 1.409(2) ?
C12 H12 0.9300 ?
C13 C14 1.403(2) ?
C13 H13 0.9300 ?
C14 C15 1.366(2) ?
C14 H14 0.9300 ?
C15 C16 1.421(2) ?
C15 H15 0.9300 ?
C16 C17 1.4218(18) ?

loop_
_geom_hbond_atom_site_label_D
_geom_hbond_atom_site_label_H
_geom_hbond_atom_site_label_A
_geom_hbond_distance_DH
_geom_hbond_distance_HA
_geom_hbond_distance_DA
_geom_hbond_angle_DHA
_geom_hbond_publ_flag
O1 H1 N1 0.82 1.89 2.6143 147 yes

loop_
_cod_related_entry_id
_cod_related_entry_database
_cod_related_entry_code
1 ChemSpider 30654950
